data_7048895
loop_
_publ_author_name
'McKay, Alasdair I.'
'Cole, Marcus L.'

_publ_section_title
;
 Structural diversity in a homologous series of donor free alkali metal
 complexes bearing a sterically demanding triazenide.
;
_journal_issue 9
_journal_name_full 'Dalton transactions (Cambridge, England : 2003)'
_journal_page_first 2948
_journal_page_last 2952
_journal_paper_doi 10.1039/c8dt04983a
_journal_volume 48
_journal_year 2019
_chemical_formula_moiety 'C48 H50 K N3'
_chemical_formula_sum 'C48 H50 K N3'
_chemical_formula_weight 708.01
_chemical_name_common '[K(N3Dmp)2]'
_chemical_properties_physical Air-sensitive,Moisture-sensitive,Oxygen-sensitive
_space_group_crystal_system monoclinic
_space_group_IT_number 4
_space_group_name_Hall 'P 2yb'
_space_group_name_H-M_alt 'P 1 21 1'
_symmetry_space_group_name_Hall 'P 2yb'
_symmetry_space_group_name_H-M 'P 1 21 1'
_atom_sites_solution_hydrogens geom
_atom_sites_solution_primary dual
_audit_creation_date 2018-01-12
_audit_creation_method
;
Olex2 1.2
(compiled 2017.08.10 svn.r3458 for OlexSys, GUI svn.r5381)
;
_audit_update_record
;
2018-04-19 deposited with the CCDC.
2019-01-28 downloaded from the CCDC.
;
_cell_angle_alpha 90
_cell_angle_beta 93.288(2)
_cell_angle_gamma 90
_cell_formula_units_Z 2
_cell_length_a 10.6705(4)
_cell_length_b 15.6826(8)
_cell_length_c 12.3438(7)
_cell_measurement_reflns_used 3547
_cell_measurement_temperature 150(2)
_cell_measurement_theta_max 22.54
_cell_measurement_theta_min 2.60
_cell_volume 2062.23(18)
_computing_molecular_graphics 'Olex2 (Dolomanov et al., 2009)'
_computing_publication_material 'Olex2 (Dolomanov et al., 2009)'
_computing_structure_refinement 'ShelXL (Sheldrick, 2015)'
_computing_structure_solution 'ShelXT (Sheldrick, 2015)'
_diffrn_ambient_temperature 150.15
_diffrn_measured_fraction_theta_full 0.996
_diffrn_measured_fraction_theta_max 0.996
_diffrn_measurement_device_type 'Bruker APEX-II CCD'
_diffrn_measurement_method '\f and \w scans'
_diffrn_radiation_type MoK\a
_diffrn_radiation_wavelength 0.71073
_diffrn_reflns_av_R_equivalents 0.0574
_diffrn_reflns_av_unetI/netI 0.0940
_diffrn_reflns_Laue_measured_fraction_full 0.996
_diffrn_reflns_Laue_measured_fraction_max 0.996
_diffrn_reflns_limit_h_max 13
_diffrn_reflns_limit_h_min -9
_diffrn_reflns_limit_k_max 19
_diffrn_reflns_limit_k_min -20
_diffrn_reflns_limit_l_max 15
_diffrn_reflns_limit_l_min -15
_diffrn_reflns_number 17379
_diffrn_reflns_point_group_measured_fraction_full 0.951
_diffrn_reflns_point_group_measured_fraction_max 0.939
_diffrn_reflns_theta_full 26.000
_diffrn_reflns_theta_max 27.121
_diffrn_reflns_theta_min 3.226
_diffrn_standards_number 0
_exptl_absorpt_coefficient_mu 0.164
_exptl_absorpt_correction_T_max 0.7455
_exptl_absorpt_correction_T_min 0.6738
_exptl_absorpt_correction_type multi-scan
_exptl_absorpt_process_details
'SADABS-2014/4 (Bruker,2014/4) was used for absorption correction. wR2(int) was 0.1901 before and 0.0650 after correction. The Ratio of minimum to maximum transmission is 0.9038. The \l/2 correction factor is 0.00150.'
_exptl_crystal_colour yellow
_exptl_crystal_colour_primary yellow
_exptl_crystal_density_diffrn 1.140
_exptl_crystal_description prism
_exptl_crystal_F_000 756
_exptl_crystal_recrystallization_method 'Re-crystallisation from solvent: Hexane'
_exptl_crystal_size_max 0.2
_exptl_crystal_size_mid 0.1
_exptl_crystal_size_min 0.1
_refine_diff_density_max 0.218
_refine_diff_density_min -0.306
_refine_diff_density_rms 0.046
_refine_ls_abs_structure_details
;
 Flack x determined using 1988 quotients [(I+)-(I-)]/[(I+)+(I-)]
 (Parsons, Flack and Wagner, Acta Cryst. B69 (2013) 249-259).
;
_refine_ls_abs_structure_Flack -0.01(4)
_refine_ls_extinction_method none
_refine_ls_goodness_of_fit_ref 1.029
_refine_ls_hydrogen_treatment constr
_refine_ls_matrix_type full
_refine_ls_number_parameters 481
_refine_ls_number_reflns 8586
_refine_ls_number_restraints 1
_refine_ls_restrained_S_all 1.029
_refine_ls_R_factor_all 0.0902
_refine_ls_R_factor_gt 0.0551
_refine_ls_shift/su_max 0.000
_refine_ls_shift/su_mean 0.000
_refine_ls_structure_factor_coef Fsqd
_refine_ls_weighting_details 'w=1/[\s^2^(Fo^2^)+(0.0491P)^2^] where P=(Fo^2^+2Fc^2^)/3'
_refine_ls_weighting_scheme calc
_refine_ls_wR_factor_gt 0.1124
_refine_ls_wR_factor_ref 0.1286
_reflns_Friedel_coverage 0.818
_reflns_Friedel_fraction_full 0.903
_reflns_Friedel_fraction_max 0.877
_reflns_number_gt 6010
_reflns_number_total 8586
_reflns_threshold_expression 'I > 2\s(I)'
_cod_data_source_file c8dt04983a2.cif
_cod_data_source_block data3
_cod_depositor_comments 'Adding full bibliography for 7048890--7048897.cif.'
_cod_database_code 7048895
_shelx_shelxl_version_number 2014/7
_shelx_space_group_comment
;
The symmetry employed for this shelxl refinement is uniquely defined
by the following loop, which should always be used as a source of
symmetry information in preference to the above space-group names.
They are only intended as comments.
;
_shelx_estimated_absorpt_t_max 0.984
_shelx_estimated_absorpt_t_min 0.968
_olex2_refinement_description
;
1. Fixed Uiso
 At 1.2 times of:
  All C(H) groups
 At 1.5 times of:
  All C(H,H,H) groups
2.a Aromatic/amide H refined with riding coordinates:
 C29(H29), C44(H44), C28(H28), C27(H27), C3(H3), C42(H42), C20(H20), C9(H9),
 C4(H4), C5(H5), C18(H18), C11(H11), C35(H35), C33(H33)
2.b Idealised Me refined as rotating group:
 C48(H48A,H48B,H48C), C46(H46A,H46B,H46C), C22(H22A,H22B,H22C), C47(H47A,H47B,
 H47C), C24(H24A,H24B,H24C), C23(H23A,H23B,H23C), C39(H39A,H39B,H39C), C13(H13A,
 H13B,H13C), C15(H15A,H15B,H15C), C37(H37A,H37B,H37C), C14(H14A,H14B,H14C),
 C38(H38A,H38B,H38C)
;
_olex2_exptl_crystal_mounting_method 'MiTeGen microloop in type NVH immersion oil'
_olex2_submission_special_instructions 'No special instructions were received'

loop_
_space_group_symop_operation_xyz
'x, y, z'
'-x, y+1/2, -z'

loop_
_atom_site_label
_atom_site_type_symbol
_atom_site_fract_x
_atom_site_fract_y
_atom_site_fract_z
_atom_site_U_iso_or_equiv
_atom_site_adp_type
_atom_site_occupancy
_atom_site_site_symmetry_order
_atom_site_calc_flag
_atom_site_refinement_flags_posn
K1 K 0.19642(10) 0.35954(7) 0.61168(9) 0.0537(3) Uani 1 1 d .
N3 N 0.3455(3) 0.4882(2) 0.6823(3) 0.0282(8) Uani 1 1 d .
N2 N 0.2812(3) 0.5229(2) 0.7588(2) 0.0242(7) Uani 1 1 d .
N1 N 0.1774(3) 0.4792(2) 0.7646(3) 0.0285(8) Uani 1 1 d .
C43 C 0.5046(4) 0.5817(3) 1.0818(3) 0.0378(11) Uani 1 1 d .
C40 C 0.5323(3) 0.5659(2) 0.8581(3) 0.0231(8) Uani 1 1 d .
C30 C 0.5533(3) 0.5579(2) 0.7401(3) 0.0248(8) Uani 1 1 d .
C29 C 0.6684(3) 0.5842(3) 0.7040(3) 0.0279(9) Uani 1 1 d .
H29 H 0.7286 0.6084 0.7548 0.033 Uiso 1 1 calc R
C44 C 0.5158(4) 0.6528(3) 1.0169(3) 0.0343(10) Uani 1 1 d .
H44 H 0.5143 0.7077 1.0493 0.041 Uiso 1 1 calc R
C28 C 0.6982(3) 0.5763(3) 0.5967(3) 0.0306(10) Uani 1 1 d .
H28 H 0.7759 0.5972 0.5736 0.037 Uiso 1 1 calc R
C27 C 0.6128(3) 0.5376(3) 0.5235(3) 0.0305(10) Uani 1 1 d .
H27 H 0.6333 0.5304 0.4502 0.037 Uiso 1 1 calc R
C21 C 0.1208(3) 0.6892(3) 0.7163(3) 0.0306(9) Uani 1 1 d .
C26 C 0.4979(3) 0.5091(2) 0.5559(3) 0.0247(8) Uani 1 1 d .
C45 C 0.5292(3) 0.6468(3) 0.9059(3) 0.0281(9) Uani 1 1 d .
C41 C 0.5242(3) 0.4929(3) 0.9227(3) 0.0300(9) Uani 1 1 d .
C8 C -0.0417(4) 0.3187(3) 0.7375(4) 0.0330(10) Uani 1 1 d .
C6 C 0.0589(3) 0.5911(3) 0.8645(3) 0.0273(9) Uani 1 1 d .
C16 C 0.1268(3) 0.6678(3) 0.8264(3) 0.0272(9) Uani 1 1 d .
C1 C 0.0860(3) 0.5066(3) 0.8337(3) 0.0263(9) Uani 1 1 d .
C48 C 0.5375(4) 0.7268(3) 0.8390(3) 0.0346(10) Uani 1 1 d .
H48A H 0.6231 0.7332 0.8154 0.052 Uiso 1 1 calc GR
H48B H 0.5162 0.7763 0.8829 0.052 Uiso 1 1 calc GR
H48C H 0.4786 0.7230 0.7753 0.052 Uiso 1 1 calc GR
C19 C 0.2381(4) 0.8185(3) 0.7566(4) 0.0370(11) Uani 1 1 d .
C17 C 0.1876(4) 0.7223(3) 0.9027(3) 0.0318(10) Uani 1 1 d .
C3 C -0.0933(4) 0.4570(3) 0.9284(4) 0.0367(11) Uani 1 1 d .
H3 H -0.1449 0.4115 0.9502 0.044 Uiso 1 1 calc R
C42 C 0.5087(4) 0.5023(3) 1.0331(3) 0.0377(10) Uani 1 1 d .
H42 H 0.5007 0.4528 1.0764 0.045 Uiso 1 1 calc R
C46 C 0.5327(4) 0.4045(3) 0.8747(4) 0.0392(11) Uani 1 1 d .
H46A H 0.4575 0.3931 0.8276 0.059 Uiso 1 1 calc GR
H46B H 0.5390 0.3623 0.9333 0.059 Uiso 1 1 calc GR
H46C H 0.6073 0.4008 0.8321 0.059 Uiso 1 1 calc GR
C31 C 0.4081(3) 0.4643(3) 0.4781(3) 0.0275(9) Uani 1 1 d .
C20 C 0.1780(3) 0.7639(3) 0.6833(4) 0.0345(10) Uani 1 1 d .
H20 H 0.1755 0.7775 0.6082 0.041 Uiso 1 1 calc R
C25 C 0.4641(3) 0.5220(2) 0.6640(3) 0.0230(8) Uani 1 1 d .
C2 C 0.0064(3) 0.4397(3) 0.8649(3) 0.0299(9) Uani 1 1 d .
C7 C 0.0306(3) 0.3519(3) 0.8253(3) 0.0295(9) Uani 1 1 d .
C22 C 0.1984(4) 0.7014(3) 1.0217(3) 0.0420(12) Uani 1 1 d .
H22A H 0.1179 0.7125 1.0535 0.063 Uiso 1 1 calc GR
H22B H 0.2636 0.7371 1.0579 0.063 Uiso 1 1 calc GR
H22C H 0.2206 0.6412 1.0313 0.063 Uiso 1 1 calc GR
C10 C 0.0834(5) 0.1889(3) 0.7429(4) 0.0464(12) Uani 1 1 d .
C36 C 0.3128(4) 0.5096(3) 0.4232(3) 0.0359(11) Uani 1 1 d .
C9 C -0.0133(4) 0.2379(3) 0.6986(4) 0.0443(12) Uani 1 1 d .
H9 H -0.0630 0.2157 0.6387 0.053 Uiso 1 1 calc R
C4 C -0.1190(4) 0.5382(3) 0.9604(4) 0.0389(11) Uani 1 1 d .
H4 H -0.1873 0.5490 1.0045 0.047 Uiso 1 1 calc R
C5 C -0.0441(4) 0.6047(3) 0.9279(3) 0.0345(10) Uani 1 1 d .
H5 H -0.0632 0.6612 0.9492 0.041 Uiso 1 1 calc R
C18 C 0.2413(4) 0.7972(3) 0.8655(4) 0.0368(11) Uani 1 1 d .
H18 H 0.2815 0.8349 0.9168 0.044 Uiso 1 1 calc R
C47 C 0.4849(5) 0.5912(4) 1.2009(4) 0.0558(14) Uani 1 1 d .
H47A H 0.5611 0.6144 1.2379 0.084 Uiso 1 1 calc GR
H47B H 0.4662 0.5354 1.2317 0.084 Uiso 1 1 calc GR
H47C H 0.4145 0.6301 1.2108 0.084 Uiso 1 1 calc GR
C24 C 0.0492(4) 0.6341(3) 0.6333(4) 0.0430(12) Uani 1 1 d .
H24A H 0.1015 0.5856 0.6143 0.065 Uiso 1 1 calc GR
H24B H 0.0276 0.6679 0.5681 0.065 Uiso 1 1 calc GR
H24C H -0.0278 0.6132 0.6638 0.065 Uiso 1 1 calc GR
C32 C 0.4183(4) 0.3762(3) 0.4623(3) 0.0357(11) Uani 1 1 d .
C12 C 0.1297(4) 0.3029(3) 0.8727(4) 0.0375(11) Uani 1 1 d .
C23 C 0.3000(4) 0.8989(3) 0.7194(5) 0.0519(13) Uani 1 1 d .
H23A H 0.3892 0.8879 0.7102 0.078 Uiso 1 1 calc GR
H23B H 0.2917 0.9438 0.7738 0.078 Uiso 1 1 calc GR
H23C H 0.2595 0.9174 0.6501 0.078 Uiso 1 1 calc GR
C39 C 0.3038(4) 0.6047(3) 0.4388(4) 0.0515(13) Uani 1 1 d .
H39A H 0.2917 0.6171 0.5153 0.077 Uiso 1 1 calc GR
H39B H 0.2324 0.6269 0.3939 0.077 Uiso 1 1 calc GR
H39C H 0.3813 0.6317 0.4174 0.077 Uiso 1 1 calc GR
C11 C 0.1543(4) 0.2223(3) 0.8302(4) 0.0460(13) Uani 1 1 d .
H11 H 0.2216 0.1896 0.8622 0.055 Uiso 1 1 calc R
C13 C -0.1464(4) 0.3697(4) 0.6809(4) 0.0574(14) Uani 1 1 d .
H13A H -0.1144 0.4256 0.6604 0.086 Uiso 1 1 calc GR
H13B H -0.2145 0.3773 0.7300 0.086 Uiso 1 1 calc GR
H13C H -0.1783 0.3393 0.6157 0.086 Uiso 1 1 calc GR
C35 C 0.2254(4) 0.4654(4) 0.3556(4) 0.0543(15) Uani 1 1 d .
H35 H 0.1588 0.4960 0.3191 0.065 Uiso 1 1 calc R
C33 C 0.3308(5) 0.3353(3) 0.3939(4) 0.0520(15) Uani 1 1 d .
H33 H 0.3382 0.2755 0.3837 0.062 Uiso 1 1 calc R
C15 C 0.2088(5) 0.3386(3) 0.9668(4) 0.0562(15) Uani 1 1 d .
H15A H 0.2687 0.2951 0.9940 0.084 Uiso 1 1 calc GR
H15B H 0.1546 0.3550 1.0247 0.084 Uiso 1 1 calc GR
H15C H 0.2546 0.3887 0.9429 0.084 Uiso 1 1 calc GR
C34 C 0.2338(5) 0.3777(4) 0.3403(4) 0.0567(16) Uani 1 1 d .
C37 C 0.5189(5) 0.3248(3) 0.5231(5) 0.0590(15) Uani 1 1 d .
H37A H 0.5081 0.3290 0.6013 0.088 Uiso 1 1 calc GR
H37B H 0.6016 0.3470 0.5071 0.088 Uiso 1 1 calc GR
H37C H 0.5123 0.2650 0.5006 0.088 Uiso 1 1 calc GR
C14 C 0.1105(6) 0.0999(3) 0.7024(6) 0.0738(19) Uani 1 1 d .
H14A H 0.0629 0.0900 0.6333 0.111 Uiso 1 1 calc GR
H14B H 0.0857 0.0578 0.7558 0.111 Uiso 1 1 calc GR
H14C H 0.2005 0.0943 0.6918 0.111 Uiso 1 1 calc GR
C38 C 0.1377(5) 0.3314(5) 0.2657(5) 0.091(3) Uani 1 1 d .
H38A H 0.1374 0.2707 0.2843 0.136 Uiso 1 1 calc GR
H38B H 0.1597 0.3383 0.1902 0.136 Uiso 1 1 calc GR
H38C H 0.0542 0.3556 0.2746 0.136 Uiso 1 1 calc GR

loop_
_atom_site_aniso_label
_atom_site_aniso_U_11
_atom_site_aniso_U_22
_atom_site_aniso_U_33
_atom_site_aniso_U_23
_atom_site_aniso_U_13
_atom_site_aniso_U_12
K1 0.0578(6) 0.0523(7) 0.0543(6) -0.0276(6) 0.0320(5) -0.0296(5)
N3 0.0281(16) 0.0272(19) 0.0304(18) -0.0045(16) 0.0125(14) -0.0035(15)
N2 0.0240(15) 0.0244(18) 0.0249(17) 0.0012(14) 0.0065(13) 0.0016(14)
N1 0.0233(16) 0.030(2) 0.0334(19) -0.0050(16) 0.0112(14) -0.0064(15)
C43 0.039(2) 0.049(3) 0.026(2) 0.003(2) 0.0050(18) 0.001(2)
C40 0.0215(17) 0.024(2) 0.0240(19) 0.0001(17) 0.0026(15) -0.0033(16)
C30 0.0244(18) 0.023(2) 0.027(2) 0.0013(17) 0.0037(16) -0.0003(17)
C29 0.0240(19) 0.027(2) 0.033(2) -0.0021(19) 0.0032(16) -0.0016(17)
C44 0.039(2) 0.036(3) 0.028(2) -0.006(2) 0.0044(19) 0.006(2)
C28 0.0205(18) 0.038(3) 0.034(2) 0.005(2) 0.0071(17) -0.0049(18)
C27 0.030(2) 0.034(2) 0.029(2) -0.0032(19) 0.0116(17) -0.0014(18)
C21 0.0243(19) 0.032(2) 0.036(2) 0.001(2) 0.0047(17) 0.0042(18)
C26 0.0256(18) 0.017(2) 0.032(2) -0.0005(17) 0.0069(16) 0.0008(16)
C45 0.0242(19) 0.034(2) 0.027(2) 0.0007(19) 0.0035(16) -0.0008(17)
C41 0.030(2) 0.026(2) 0.034(2) 0.003(2) 0.0032(17) -0.0017(18)
C8 0.0233(19) 0.030(2) 0.046(3) -0.005(2) 0.0068(18) -0.0049(18)
C6 0.026(2) 0.029(2) 0.027(2) -0.0029(19) 0.0072(16) -0.0018(17)
C16 0.0247(19) 0.025(2) 0.032(2) -0.0019(19) 0.0098(17) 0.0027(17)
C1 0.0242(18) 0.031(2) 0.024(2) -0.0021(18) 0.0056(16) -0.0031(17)
C48 0.041(2) 0.028(2) 0.036(2) 0.000(2) 0.0094(19) 0.0001(19)
C19 0.034(2) 0.024(2) 0.054(3) 0.002(2) 0.013(2) 0.0032(19)
C17 0.027(2) 0.029(2) 0.042(2) -0.006(2) 0.0129(18) 0.0017(18)
C3 0.032(2) 0.042(3) 0.037(2) 0.002(2) 0.0149(19) -0.010(2)
C42 0.041(2) 0.039(3) 0.033(2) 0.014(2) 0.0053(19) 0.000(2)
C46 0.049(3) 0.026(2) 0.043(3) 0.007(2) 0.003(2) -0.002(2)
C31 0.0253(19) 0.031(2) 0.027(2) -0.0055(18) 0.0101(16) -0.0068(17)
C20 0.027(2) 0.033(3) 0.044(3) 0.008(2) 0.0087(19) 0.0041(19)
C25 0.0219(17) 0.018(2) 0.029(2) -0.0013(17) 0.0077(16) -0.0008(15)
C2 0.030(2) 0.032(2) 0.029(2) -0.0022(19) 0.0097(17) -0.0064(18)
C7 0.0272(19) 0.029(2) 0.034(2) 0.002(2) 0.0124(17) -0.0064(18)
C22 0.042(2) 0.048(3) 0.037(3) -0.011(2) 0.011(2) -0.005(2)
C10 0.047(3) 0.028(3) 0.065(3) 0.000(2) 0.020(3) -0.002(2)
C36 0.026(2) 0.053(3) 0.030(2) -0.006(2) 0.0079(18) -0.001(2)
C9 0.037(2) 0.036(3) 0.061(3) -0.012(2) 0.016(2) -0.015(2)
C4 0.033(2) 0.044(3) 0.041(3) -0.009(2) 0.020(2) -0.005(2)
C5 0.032(2) 0.036(3) 0.036(2) -0.008(2) 0.0105(18) 0.0004(19)
C18 0.034(2) 0.029(2) 0.049(3) -0.009(2) 0.013(2) 0.001(2)
C47 0.069(3) 0.069(4) 0.030(2) 0.002(3) 0.010(2) 0.007(3)
C24 0.038(2) 0.053(3) 0.038(3) 0.005(2) 0.000(2) -0.009(2)
C32 0.040(2) 0.035(3) 0.033(2) -0.013(2) 0.0144(19) -0.008(2)
C12 0.041(2) 0.038(3) 0.034(2) 0.010(2) 0.011(2) -0.001(2)
C23 0.053(3) 0.030(3) 0.074(4) 0.008(3) 0.014(3) -0.007(2)
C39 0.043(3) 0.062(4) 0.050(3) 0.004(3) 0.002(2) 0.014(3)
C11 0.048(3) 0.033(3) 0.060(3) 0.020(3) 0.017(2) 0.007(2)
C13 0.045(3) 0.063(4) 0.063(3) -0.013(3) -0.012(2) 0.006(3)
C35 0.027(2) 0.097(5) 0.039(3) -0.004(3) 0.005(2) -0.003(3)
C33 0.051(3) 0.054(3) 0.054(3) -0.025(3) 0.028(3) -0.023(3)
C15 0.056(3) 0.074(4) 0.038(3) 0.005(3) -0.003(2) 0.011(3)
C34 0.043(3) 0.085(5) 0.045(3) -0.030(3) 0.024(2) -0.033(3)
C37 0.075(4) 0.039(3) 0.063(4) -0.001(3) 0.013(3) 0.010(3)
C14 0.081(4) 0.034(3) 0.109(5) -0.015(3) 0.029(4) 0.002(3)
C38 0.067(4) 0.153(7) 0.054(4) -0.044(4) 0.017(3) -0.058(4)

loop_
_atom_type_symbol
_atom_type_description
_atom_type_scat_dispersion_real
_atom_type_scat_dispersion_imag
_atom_type_scat_source
C C 0.0033 0.0016 'International Tables Vol C Tables 4.2.6.8 and 6.1.1.4'
H H 0.0000 0.0000 'International Tables Vol C Tables 4.2.6.8 and 6.1.1.4'
K K 0.2009 0.2494 'International Tables Vol C Tables 4.2.6.8 and 6.1.1.4'
N N 0.0061 0.0033 'International Tables Vol C Tables 4.2.6.8 and 6.1.1.4'

loop_
_geom_angle_atom_site_label_1
_geom_angle_atom_site_label_2
_geom_angle_atom_site_label_3
_geom_angle
N3 K1 C8 118.51(10)
N3 K1 C31 51.65(10)
N3 K1 C7 95.98(10)
N3 K1 C10 131.27(12)
N3 K1 C9 139.33(11)
N3 K1 C32 70.77(10)
N3 K1 C12 92.32(11)
N3 K1 C11 108.19(12)
N3 K1 C33 94.46(11)
N3 K1 C34 98.95(11)
N1 K1 N3 46.50(9)
N1 K1 C8 72.31(10)
N1 K1 C31 94.86(9)
N1 K1 C7 52.35(10)
N1 K1 C10 99.97(11)
N1 K1 C9 95.72(11)
N1 K1 C32 116.91(10)
N1 K1 C12 59.65(11)
N1 K1 C11 82.51(12)
N1 K1 C33 138.15(11)
N1 K1 C34 130.70(13)
C8 K1 C31 161.60(11)
C8 K1 C7 25.13(10)
C8 K1 C10 43.69(11)
C8 K1 C9 25.59(11)
C8 K1 C12 42.75(11)
C8 K1 C11 49.14(11)
C8 K1 C33 145.68(12)
C8 K1 C34 130.62(12)
C31 K1 C10 154.56(11)
C31 K1 C12 140.85(11)
C31 K1 C11 144.20(12)
C31 K1 C34 49.22(10)
C7 K1 C31 147.02(10)
C7 K1 C10 50.16(11)
C7 K1 C12 23.95(10)
C7 K1 C11 41.81(11)
C7 K1 C34 153.81(12)
C10 K1 C12 41.64(12)
C10 K1 C11 23.09(12)
C10 K1 C34 126.97(14)
C9 K1 C31 169.00(11)
C9 K1 C7 43.85(11)
C9 K1 C10 23.92(12)
C9 K1 C12 48.96(12)
C9 K1 C11 41.03(13)
C9 K1 C34 120.47(13)
C32 K1 C8 170.72(12)
C32 K1 C31 24.99(10)
C32 K1 C7 162.60(11)
C32 K1 C10 131.11(12)
C32 K1 C9 146.15(12)
C32 K1 C12 141.55(12)
C32 K1 C11 130.37(12)
C32 K1 C33 25.55(11)
C32 K1 C34 43.15(12)
C12 K1 C11 23.22(11)
C33 K1 C31 43.58(11)
C33 K1 C7 169.41(12)
C33 K1 C10 120.42(13)
C33 K1 C9 125.57(12)
C33 K1 C12 153.56(14)
C33 K1 C11 132.06(14)
C33 K1 C34 23.69(13)
C34 K1 C12 168.53(12)
C34 K1 C11 146.76(14)
N2 N3 K1 102.7(2)
N2 N3 C25 118.2(3)
C25 N3 K1 139.0(2)
N1 N2 N3 107.5(3)
N2 N1 K1 103.3(2)
N2 N1 C1 119.6(3)
C1 N1 K1 136.8(2)
C44 C43 C42 117.8(4)
C44 C43 C47 120.6(4)
C42 C43 C47 121.6(4)
C45 C40 C30 119.7(3)
C41 C40 C30 120.4(3)
C41 C40 C45 119.8(3)
C29 C30 C40 118.2(3)
C29 C30 C25 118.5(3)
C25 C30 C40 123.3(3)
C30 C29 H29 118.8
C28 C29 C30 122.3(4)
C28 C29 H29 118.8
C43 C44 H44 118.8
C43 C44 C45 122.3(4)
C45 C44 H44 118.8
C29 C28 H28 120.5
C29 C28 C27 118.9(3)
C27 C28 H28 120.5
C28 C27 H27 119.6
C26 C27 C28 120.8(3)
C26 C27 H27 119.6
C16 C21 C24 120.9(4)
C20 C21 C16 119.4(4)
C20 C21 C24 119.7(4)
C27 C26 C31 120.8(3)
C27 C26 C25 120.3(3)
C25 C26 C31 118.9(3)
C40 C45 C48 121.3(3)
C44 C45 C40 118.9(4)
C44 C45 C48 119.8(4)
C40 C41 C46 121.3(4)
C42 C41 C40 119.1(4)
C42 C41 C46 119.7(4)
C7 C8 K1 83.1(2)
C7 C8 C13 121.5(4)
C9 C8 K1 79.4(2)
C9 C8 C7 119.0(4)
C9 C8 C13 119.4(4)
C13 C8 K1 105.3(3)
C1 C6 C16 124.1(3)
C5 C6 C16 117.5(4)
C5 C6 C1 118.2(3)
C21 C16 C6 120.2(4)
C21 C16 C17 120.0(4)
C17 C16 C6 119.6(3)
N1 C1 C6 127.8(3)
N1 C1 C2 112.8(3)
C6 C1 C2 119.1(3)
C45 C48 H48A 109.5
C45 C48 H48B 109.5
C45 C48 H48C 109.5
H48A C48 H48B 109.5
H48A C48 H48C 109.5
H48B C48 H48C 109.5
C20 C19 C18 118.2(4)
C20 C19 C23 121.1(4)
C18 C19 C23 120.7(4)
C16 C17 C22 122.0(4)
C18 C17 C16 118.4(4)
C18 C17 C22 119.6(4)
C2 C3 H3 119.3
C4 C3 H3 119.3
C4 C3 C2 121.4(4)
C43 C42 C41 122.0(4)
C43 C42 H42 119.0
C41 C42 H42 119.0
C41 C46 H46A 109.5
C41 C46 H46B 109.5
C41 C46 H46C 109.5
H46A C46 H46B 109.5
H46A C46 H46C 109.5
H46B C46 H46C 109.5
C26 C31 K1 110.2(2)
C36 C31 K1 89.7(2)
C36 C31 C26 120.0(4)
C36 C31 C32 119.9(4)
C32 C31 K1 68.9(2)
C32 C31 C26 120.1(4)
C21 C20 H20 119.1
C19 C20 C21 121.7(4)
C19 C20 H20 119.1
N3 C25 C30 128.5(3)
N3 C25 C26 112.3(3)
C26 C25 C30 118.9(3)
C1 C2 C7 118.5(3)
C3 C2 C1 120.1(4)
C3 C2 C7 121.4(3)
C8 C7 K1 71.7(2)
C8 C7 C2 120.1(4)
C8 C7 C12 119.2(4)
C2 C7 K1 110.1(2)
C12 C7 K1 85.8(2)
C12 C7 C2 120.6(4)
C17 C22 H22A 109.5
C17 C22 H22B 109.5
C17 C22 H22C 109.5
H22A C22 H22B 109.5
H22A C22 H22C 109.5
H22B C22 H22C 109.5
C9 C10 K1 69.3(3)
C9 C10 C11 117.6(4)
C9 C10 C14 122.4(5)
C11 C10 K1 83.1(3)
C11 C10 C14 120.0(5)
C14 C10 K1 119.3(3)
C31 C36 C39 119.7(4)
C31 C36 C35 118.9(5)
C35 C36 C39 121.5(4)
K1 C9 H9 109.3
C8 C9 K1 75.0(2)
C8 C9 H9 118.5
C10 C9 K1 86.7(3)
C10 C9 C8 122.9(5)
C10 C9 H9 118.5
C3 C4 H4 120.4
C3 C4 C5 119.3(3)
C5 C4 H4 120.4
C6 C5 H5 119.0
C4 C5 C6 122.0(4)
C4 C5 H5 119.0
C19 C18 C17 122.3(4)
C19 C18 H18 118.9
C17 C18 H18 118.9
C43 C47 H47A 109.5
C43 C47 H47B 109.5
C43 C47 H47C 109.5
H47A C47 H47B 109.5
H47A C47 H47C 109.5
H47B C47 H47C 109.5
C21 C24 H24A 109.5
C21 C24 H24B 109.5
C21 C24 H24C 109.5
H24A C24 H24B 109.5
H24A C24 H24C 109.5
H24B C24 H24C 109.5
C31 C32 K1 86.1(2)
C31 C32 C37 121.1(4)
C33 C32 K1 79.1(2)
C33 C32 C31 119.3(4)
C33 C32 C37 119.6(4)
C37 C32 K1 101.8(3)
C7 C12 K1 70.3(2)
C7 C12 C15 119.6(4)
C11 C12 K1 80.2(3)
C11 C12 C7 119.4(4)
C11 C12 C15 121.1(4)
C15 C12 K1 119.2(3)
C19 C23 H23A 109.5
C19 C23 H23B 109.5
C19 C23 H23C 109.5
H23A C23 H23B 109.5
H23A C23 H23C 109.5
H23B C23 H23C 109.5
C36 C39 H39A 109.5
C36 C39 H39B 109.5
C36 C39 H39C 109.5
H39A C39 H39B 109.5
H39A C39 H39C 109.5
H39B C39 H39C 109.5
K1 C11 H11 121.7
C10 C11 K1 73.8(3)
C10 C11 C12 121.9(4)
C10 C11 H11 119.1
C12 C11 K1 76.6(2)
C12 C11 H11 119.1
C8 C13 H13A 109.5
C8 C13 H13B 109.5
C8 C13 H13C 109.5
H13A C13 H13B 109.5
H13A C13 H13C 109.5
H13B C13 H13C 109.5
C36 C35 H35 119.2
C34 C35 C36 121.7(5)
C34 C35 H35 119.2
K1 C33 H33 106.2
C32 C33 K1 75.3(2)
C32 C33 H33 118.8
C34 C33 K1 89.2(3)
C34 C33 C32 122.4(5)
C34 C33 H33 118.8
C12 C15 H15A 109.5
C12 C15 H15B 109.5
C12 C15 H15C 109.5
H15A C15 H15B 109.5
H15A C15 H15C 109.5
H15B C15 H15C 109.5
C35 C34 K1 86.4(3)
C35 C34 C38 120.5(6)
C33 C34 K1 67.2(3)
C33 C34 C35 117.9(5)
C33 C34 C38 121.6(6)
C38 C34 K1 116.2(3)
C32 C37 H37A 109.5
C32 C37 H37B 109.5
C32 C37 H37C 109.5
H37A C37 H37B 109.5
H37A C37 H37C 109.5
H37B C37 H37C 109.5
C10 C14 H14A 109.5
C10 C14 H14B 109.5
C10 C14 H14C 109.5
H14A C14 H14B 109.5
H14A C14 H14C 109.5
H14B C14 H14C 109.5
C34 C38 H38A 109.5
C34 C38 H38B 109.5
C34 C38 H38C 109.5
H38A C38 H38B 109.5
H38A C38 H38C 109.5
H38B C38 H38C 109.5

loop_
_geom_bond_atom_site_label_1
_geom_bond_atom_site_label_2
_geom_bond_distance
K1 N3 2.684(3)
K1 N1 2.677(3)
K1 C8 3.119(4)
K1 C31 3.309(4)
K1 C7 3.261(3)
K1 C10 3.386(5)
K1 C9 3.174(4)
K1 C32 3.094(4)
K1 C12 3.455(4)
K1 C11 3.500(5)
K1 C33 3.141(4)
K1 C34 3.408(5)
N3 N2 1.316(4)
N3 C25 1.401(4)
N2 N1 1.308(4)
N1 C1 1.399(4)
C43 C44 1.382(6)
C43 C42 1.385(6)
C43 C47 1.505(6)
C40 C30 1.491(5)
C40 C45 1.402(5)
C40 C41 1.400(5)
C30 C29 1.393(5)
C30 C25 1.416(5)
C29 H29 0.9500
C29 C28 1.386(5)
C44 H44 0.9500
C44 C45 1.388(5)
C28 H28 0.9500
C28 C27 1.387(5)
C27 H27 0.9500
C27 C26 1.385(5)
C21 C16 1.398(5)
C21 C20 1.391(6)
C21 C24 1.514(6)
C26 C31 1.494(5)
C26 C25 1.416(5)
C45 C48 1.507(6)
C41 C42 1.389(6)
C41 C46 1.513(6)
C8 C7 1.395(6)
C8 C9 1.394(6)
C8 C13 1.512(6)
C6 C16 1.495(5)
C6 C1 1.413(6)
C6 C5 1.402(5)
C16 C17 1.402(6)
C1 C2 1.418(5)
C48 H48A 0.9800
C48 H48B 0.9800
C48 H48C 0.9800
C19 C20 1.377(6)
C19 C18 1.385(6)
C19 C23 1.508(6)
C17 C22 1.503(6)
C17 C18 1.395(6)
C3 H3 0.9500
C3 C2 1.384(5)
C3 C4 1.366(6)
C42 H42 0.9500
C46 H46A 0.9800
C46 H46B 0.9800
C46 H46C 0.9800
C31 C36 1.385(6)
C31 C32 1.401(6)
C20 H20 0.9500
C2 C7 1.488(6)
C7 C12 1.406(6)
C22 H22A 0.9800
C22 H22B 0.9800
C22 H22C 0.9800
C10 C9 1.375(7)
C10 C11 1.383(7)
C10 C14 1.516(7)
C36 C39 1.506(7)
C36 C35 1.399(6)
C9 H9 0.9500
C4 H4 0.9500
C4 C5 1.387(6)
C5 H5 0.9500
C18 H18 0.9500
C47 H47A 0.9800
C47 H47B 0.9800
C47 H47C 0.9800
C24 H24A 0.9800
C24 H24B 0.9800
C24 H24C 0.9800
C32 C33 1.380(6)
C32 C37 1.508(7)
C12 C11 1.400(6)
C12 C15 1.504(6)
C23 H23A 0.9800
C23 H23B 0.9800
C23 H23C 0.9800
C39 H39A 0.9800
C39 H39B 0.9800
C39 H39C 0.9800
C11 H11 0.9500
C13 H13A 0.9800
C13 H13B 0.9800
C13 H13C 0.9800
C35 H35 0.9500
C35 C34 1.391(8)
C33 H33 0.9500
C33 C34 1.369(8)
C15 H15A 0.9800
C15 H15B 0.9800
C15 H15C 0.9800
C34 C38 1.522(7)
C37 H37A 0.9800
C37 H37B 0.9800
C37 H37C 0.9800
C14 H14A 0.9800
C14 H14B 0.9800
C14 H14C 0.9800
C38 H38A 0.9800
C38 H38B 0.9800
C38 H38C 0.9800

loop_
_geom_torsion_atom_site_label_1
_geom_torsion_atom_site_label_2
_geom_torsion_atom_site_label_3
_geom_torsion_atom_site_label_4
_geom_torsion
K1 N3 N2 N1 0.2(3)
K1 N3 C25 C30 -142.8(3)
K1 N3 C25 C26 30.8(5)
K1 N1 C1 C6 -141.8(4)
K1 N1 C1 C2 31.4(5)
K1 C8 C7 C2 103.1(3)
K1 C8 C7 C12 -74.1(3)
K1 C8 C9 C10 75.9(4)
K1 C31 C36 C39 115.9(4)
K1 C31 C36 C35 -63.1(3)
K1 C31 C32 C33 75.3(3)
K1 C31 C32 C37 -101.5(4)
K1 C7 C12 C11 -65.8(3)
K1 C7 C12 C15 113.1(4)
K1 C10 C9 C8 -69.8(4)
K1 C10 C11 C12 62.3(4)
K1 C32 C33 C34 79.4(4)
K1 C12 C11 C10 -61.0(4)
K1 C33 C34 C35 72.6(4)
K1 C33 C34 C38 -107.7(4)
N3 N2 N1 K1 -0.2(3)
N3 N2 N1 C1 -174.8(3)
N2 N3 C25 C30 33.4(5)
N2 N3 C25 C26 -153.0(3)
N2 N1 C1 C6 30.4(6)
N2 N1 C1 C2 -156.3(3)
N1 C1 C2 C3 -176.5(4)
N1 C1 C2 C7 1.8(5)
C43 C44 C45 C40 -0.4(6)
C43 C44 C45 C48 178.3(4)
C40 C30 C29 C28 177.5(4)
C40 C30 C25 N3 -0.3(6)
C40 C30 C25 C26 -173.5(4)
C40 C41 C42 C43 -1.8(6)
C30 C40 C45 C44 -176.8(3)
C30 C40 C45 C48 4.4(5)
C30 C40 C41 C42 177.9(4)
C30 C40 C41 C46 -1.7(5)
C30 C29 C28 C27 -2.9(6)
C29 C30 C25 N3 177.2(4)
C29 C30 C25 C26 3.9(5)
C29 C28 C27 C26 1.8(6)
C44 C43 C42 C41 0.3(6)
C28 C27 C26 C31 -177.6(4)
C28 C27 C26 C25 2.2(6)
C27 C26 C31 K1 162.3(3)
C27 C26 C31 C36 -95.8(4)
C27 C26 C31 C32 85.6(5)
C27 C26 C25 N3 -179.3(3)
C27 C26 C25 C30 -5.0(6)
C21 C16 C17 C22 -179.0(4)
C21 C16 C17 C18 -0.2(5)
C26 C31 C36 C39 2.6(5)
C26 C31 C36 C35 -176.3(3)
C26 C31 C32 K1 101.7(3)
C26 C31 C32 C33 177.0(3)
C26 C31 C32 C37 0.2(5)
C45 C40 C30 C29 64.9(5)
C45 C40 C30 C25 -117.7(4)
C45 C40 C41 C42 2.2(5)
C45 C40 C41 C46 -177.4(4)
C41 C40 C30 C29 -110.8(4)
C41 C40 C30 C25 66.6(5)
C41 C40 C45 C44 -1.2(5)
C41 C40 C45 C48 -179.9(4)
C8 C7 C12 K1 66.3(3)
C8 C7 C12 C11 0.5(5)
C8 C7 C12 C15 179.5(4)
C6 C16 C17 C22 6.5(5)
C6 C16 C17 C18 -174.7(3)
C6 C1 C2 C3 -2.6(6)
C6 C1 C2 C7 175.7(4)
C16 C21 C20 C19 -1.6(6)
C16 C6 C1 N1 -0.1(6)
C16 C6 C1 C2 -172.9(4)
C16 C6 C5 C4 175.1(4)
C16 C17 C18 C19 -1.0(6)
C1 C6 C16 C21 63.5(5)
C1 C6 C16 C17 -122.0(4)
C1 C6 C5 C4 -0.1(6)
C1 C2 C7 K1 -20.5(4)
C1 C2 C7 C8 -100.5(4)
C1 C2 C7 C12 76.7(5)
C3 C2 C7 K1 157.8(3)
C3 C2 C7 C8 77.7(5)
C3 C2 C7 C12 -105.0(5)
C3 C4 C5 C6 -1.1(7)
C42 C43 C44 C45 0.8(6)
C46 C41 C42 C43 177.8(4)
C31 C26 C25 N3 0.5(5)
C31 C26 C25 C30 174.7(3)
C31 C36 C35 C34 -1.5(6)
C31 C32 C33 K1 -79.2(3)
C31 C32 C33 C34 0.1(6)
C20 C21 C16 C6 175.9(3)
C20 C21 C16 C17 1.5(5)
C20 C19 C18 C17 0.9(6)
C25 N3 N2 N1 -177.2(3)
C25 C30 C29 C28 0.0(6)
C25 C26 C31 K1 -17.4(4)
C25 C26 C31 C36 84.4(5)
C25 C26 C31 C32 -94.1(4)
C2 C3 C4 C5 0.5(7)
C2 C7 C12 K1 -110.9(3)
C2 C7 C12 C11 -176.8(3)
C2 C7 C12 C15 2.2(5)
C7 C8 C9 K1 -75.9(3)
C7 C8 C9 C10 0.0(6)
C7 C12 C11 K1 60.6(3)
C7 C12 C11 C10 -0.3(6)
C22 C17 C18 C19 177.8(4)
C36 C31 C32 K1 -76.9(3)
C36 C31 C32 C33 -1.6(5)
C36 C31 C32 C37 -178.3(4)
C36 C35 C34 K1 61.8(4)
C36 C35 C34 C33 0.1(6)
C36 C35 C34 C38 -179.7(4)
C9 C8 C7 K1 73.8(3)
C9 C8 C7 C2 176.9(3)
C9 C8 C7 C12 -0.3(5)
C9 C10 C11 K1 -62.3(4)
C9 C10 C11 C12 0.0(6)
C4 C3 C2 C1 1.4(7)
C4 C3 C2 C7 -176.8(4)
C5 C6 C16 C21 -111.4(4)
C5 C6 C16 C17 63.1(5)
C5 C6 C1 N1 174.8(4)
C5 C6 C1 C2 1.9(6)
C18 C19 C20 C21 0.4(6)
C47 C43 C44 C45 -177.5(4)
C47 C43 C42 C41 178.6(4)
C24 C21 C16 C6 -1.9(5)
C24 C21 C16 C17 -176.4(4)
C24 C21 C20 C19 176.3(4)
C32 C31 C36 C39 -178.8(4)
C32 C31 C36 C35 2.2(5)
C32 C33 C34 K1 -71.9(4)
C32 C33 C34 C35 0.6(6)
C32 C33 C34 C38 -179.6(4)
C23 C19 C20 C21 179.8(4)
C23 C19 C18 C17 -178.5(4)
C39 C36 C35 C34 179.6(4)
C11 C10 C9 K1 70.0(4)
C11 C10 C9 C8 0.2(6)
C13 C8 C7 K1 -103.7(4)
C13 C8 C7 C2 -0.6(6)
C13 C8 C7 C12 -177.8(4)
C13 C8 C9 K1 101.6(4)
C13 C8 C9 C10 177.5(4)
C15 C12 C11 K1 -118.3(4)
C15 C12 C11 C10 -179.3(4)
C37 C32 C33 K1 97.6(4)
C37 C32 C33 C34 176.9(4)
C14 C10 C9 K1 -112.4(4)
C14 C10 C9 C8 177.9(4)
C14 C10 C11 K1 119.9(4)
C14 C10 C11 C12 -177.7(4)
